data_2101624
loop_
_publ_author_name
'Li, Q.'
'Mak, T. C. W.'

_publ_section_title
;
 Inclusion compounds of thiourea and peralkylated ammonium salts. III.
 Hydrogen-bonded host lattices built of thiourea and nitrate ions
;
_journal_issue 6
_journal_name_full 'Acta Crystallographica Section B'
_journal_page_first 989
_journal_page_last 998
_journal_paper_doi 10.1107/S010876819600451X
_journal_volume 52
_journal_year 1996
_chemical_formula_sum 'C11 H32 N8 O3 S3'
_chemical_formula_weight 420.60
_space_group_IT_number 2
_symmetry_cell_setting triclinic
_symmetry_space_group_name_Hall '-P 1'
_symmetry_space_group_name_H-M 'P -1'
_atom_type_scat_source IntTabIV
_cell_angle_alpha 75.30(3)
_cell_angle_beta 86.98(3)
_cell_angle_gamma 72.25(3)
_cell_formula_units_Z 4
_cell_length_a 10.300(2)
_cell_length_b 14.704(3)
_cell_length_c 15.784(4)
_cell_measurement_reflns_used 25
_cell_measurement_temperature 291
_cell_measurement_theta_max 14
_cell_measurement_theta_min 6
_cell_volume 2201.4(10)
_diffrn_measurement_device 'Siemens R3m/V'
_diffrn_measurement_method \w
_diffrn_radiation_type MoK\a
_diffrn_radiation_wavelength 0.71073
_diffrn_reflns_av_R_equivalents 0.021
_diffrn_reflns_limit_h_max 11
_diffrn_reflns_limit_h_min -1
_diffrn_reflns_limit_k_max 15
_diffrn_reflns_limit_k_min -15
_diffrn_reflns_limit_l_max 17
_diffrn_reflns_limit_l_min -17
_diffrn_reflns_number 7718
_diffrn_reflns_theta_max 23.5
_diffrn_standards_decay_% +-1.2
_diffrn_standards_interval_count 97
_diffrn_standards_number 3
_exptl_absorpt_coefficient_mu 0.363
_exptl_absorpt_correction_T_max 0.921
_exptl_absorpt_correction_T_min 0.875
_exptl_absorpt_correction_type '\y scan'
_exptl_crystal_colour colorless
_exptl_crystal_density_diffrn 1.269
_exptl_crystal_description plate
_exptl_crystal_F_000 904
_exptl_crystal_size_max 0.44
_exptl_crystal_size_mid 0.40
_exptl_crystal_size_min 0.22
_refine_diff_density_max 0.23
_refine_diff_density_min -0.22
_refine_ls_goodness_of_fit_obs 1.52
_refine_ls_hydrogen_treatment 'H atoms refined using a riding model'
_refine_ls_number_parameters 452
_refine_ls_number_reflns 5034
_refine_ls_R_factor_obs 0.039
_refine_ls_shift/esd_max 0.012
_refine_ls_structure_factor_coef F
_refine_ls_weighting_details 'w = 1/[\s^2^(F~o~) + 0.0003|F~o~|^2^]'
_refine_ls_weighting_scheme calc
_refine_ls_wR_factor_obs 0.049
_reflns_number_observed 5034
_reflns_number_total 6464
_reflns_observed_criterion |F~o~|>3\s(|F~o~|)
_cod_data_source_file cr0511.cif
_cod_data_source_block cr0511a
_cod_depositor_comments
;
The following automatic conversions were performed:

'_refine_ls_weighting_scheme' value 'w = 1/[\s^2^(F~o~) +
0.0003|F~o~|^2^]' was changed to 'calc'. New tag
'_refine_ls_weighting_details' was created. The value of the new tag
was set to 'w = 1/[\s^2^(F~o~) + 0.0003|F~o~|^2^]'.

Automatic conversion script
Id: cif_fix_values 3143 2015-03-26 13:38:13Z robertas 
;
_cod_original_cell_volume 2201.5(7)
_cod_database_code 2101624

loop_
_symmetry_equiv_pos_as_xyz
x,y,z
-x,-y,-z

loop_
_atom_site_label
_atom_site_fract_x
_atom_site_fract_y
_atom_site_fract_z
_atom_site_U_iso_or_equiv
S(1) .59870(10) .44700(10) .13630(10) .0710(10)
C(1) .7001(2) .4761(2) .19950(10) .0450(10)
N(1) .8320(2) .42630(10) .21290(10) .0540(10)
N(2) .6501(2) .55010(10) .23870(10) .0530(10)
S(2) .32190(10) .69770(10) .19840(10) .0500(10)
C(2) .2763(2) .7191(2) .0911(2) .0420(10)
N(3) .3312(2) .65230(10) .04620(10) .0560(10)
N(4) .1849(2) .80270(10) .05110(10) .0550(10)
S(3) .03910(10) .97220(10) .17050(10) .0650(10)
C(3) .1704(2) .9867(2) .2207(2) .0480(10)
N(5) .1509(2) 1.0618(2) .25820(10) .0610(10)
N(6) .2960(2) .9258(2) .22400(10) .0610(10)
S(4) -.07750(10) .53620(10) .36140(10) .0490(10)
C(4) .0337(2) .5863(2) .29700(10) .0410(10)
N(7) .1473(2) .53040(10) .26970(10) .0520(10)
N(8) .0094(2) .68410(10) .27290(10) .0520(10)
S(5) .19420(10) .28060(10) .31640(10) .0500(10)
C(5) .2332(2) .2629(2) .42410(10) .0380(10)
N(9) .1771(2) .33200(10) .46690(10) .0490(10)
N(10) .3210(2) .17910(10) .46830(10) .0500(10)
S(6) .47000(10) -.00170(10) .36000(10) .0430(10)
C(6) .5687(2) .0592(2) .29280(10) .0390(10)
N(11) .6881(2) .01030(10) .26740(10) .0540(10)
N(12) .5276(2) .15780(10) .26510(10) .0490(10)
N(15) .8327(2) .20880(10) .17200(10) .0470(10)
O(1) .8450(2) .18500(10) .25300(10) .0630(10)
O(2) .9078(2) .25200(10) .12530(10) .0640(10)
O(3) .7415(2) .18970(10) .13610(10) .0580(10)
N(16) -.3440(2) .76700(10) .31760(10) .0470(10)
O(4) -.3739(2) .7843(2) .24100(10) .0990(10)
O(5) -.4031(2) .7239(2) .37560(10) .0830(10)
O(6) -.2474(2) .79360(10) .34050(10) .0510(10)
N(13) .2486(2) .74720(10) .50660(10) .0430(10)
C(7) .0962(2) .7747(2) .5155(2) .0710(10)
C(8) .0155(3) .8407(2) .4318(2) .0940(10)
C(9) .3110(2) .6859(2) .5962(2) .0630(10)
C(10) .4640(3) .6507(2) .6016(2) .0880(10)
C(11) .2950(2) .8383(2) .4771(2) .0580(10)
C(12) .2484(3) .9112(2) .5339(2) 7.090(10)
C(13) .2951(2) .6890(2) .4382(2) .0640(10)
C(14) .2666(3) .5894(2) .4586(2) .0790(10)
N(14) .2594(2) .24360(10) .00090(10) .0460(10)
C(15) .4037(2) .2136(2) -.0316(2) .0650(10)
C(16) .5032(2) .1277(2) .0296(2) .0850(10)
C(17) .2564(2) .2726(2) .0870(2) .0550(10)
C(18) .3144(3) .3558(2) .0851(2) .0800(10)
C(19) .1785(2) .3305(2) -.0704(2) .0610(10)
C(20) .0306(2) .3742(2) -.0516(2) .0790(10)
C(21) .1984(2) .1588(2) .0178(2) .0520(10)
C(22) .1892(2) .1197(2) -.0612(2) .0700(10)
H(1A) .8708 .3760 .1881 .080
H(1B) .8826 .4436 .2472 .080
H(2A) .5614 .5856 .2314 .080
H(2B) .7054 .5642 .2723 .080
H(3A) .3931 .5951 .0723 .080
H(3B) .3063 .6642 -.0103 .080
H(4A) .1465 .8493 .0801 .080
H(4B) .1616 .8129 -.0055 .080
H(5A) .0673 1.1052 .2571 .080
H(5B) .2214 1.0689 .2846 .080
H(6A) .3141 .8744 .1995 .080
H(6B) .3633 .9358 .2511 .080
H(7A) .1662 .4643 .2855 .080
H(7B) .2049 .5580 .2357 .080
H(8A) -.0660 .7237 .2910 .080
H(8B) .0683 .7103 .2388 .080
H(9A) .1182 .3897 .4387 .080
H(9B) .1989 .3214 .5238 .080
H(10A) .3602 .1310 .4410 .080
H(10B) .3410 .1704 .5252 .080
H(11A) .7181 -.0559 .2858 .080
H(11B) .7394 .0430 .2320 .080
H(12A) .4475 .1927 .2826 .080
H(12B) .5803 .1892 .2297 .080
H(7C) .0717 .8083 .5615 .100
H(7D) .0697 .7155 .5324 .100
H(8C) -.0806 .8558 .4417 .120
H(8D) .0399 .9008 .4151 .120
H(8E) .0379 .8071 .3857 .120
H(9C) .2781 .6296 .6128 .080
H(9D) .2791 .7243 .6382 .080
H(10C) .4936 .6127 .6601 .100
H(10D) .4976 .6103 .5613 .100
H(10E) .4986 .7063 .5870 .100
H(11C) .2635 .8711 .4178 .080
H(11D) .3928 .8178 .4779 .080
H(12C) .2816 .9669 .5124 .100
H(12D) .1505 .9330 .5324 .100
H(12E) .2812 .8792 .5931 .100
H(13A) .3913 .6781 .4312 .100
H(13B) .2505 .7275 .3831 .100
H(14A) .2992 .5565 .4128 .120
H(14B) .3127 .5496 .5129 .120
H(14C) .1703 .5996 .4642 .120
H(15A) .4382 .2691 -.0418 .100
H(15B) .4000 .1984 -.0870 .100
H(16A) .5910 .1144 .0033 .120
H(16B) .5105 .1425 .0847 .120
H(16C) .4718 .0709 .0390 .120
H(17A) .3067 .2154 .1302 .080
H(17B) .1637 .2911 .1054 .080
H(18A) .3093 .3686 .1421 .100
H(18B) .4079 .3374 .0684 .100
H(18C) .2633 .4140 .0433 .100
H(19A) .1813 .3093 -.1234 .080
H(19B) .2219 .3814 -.0811 .080
H(20A) -.0138 .4283 -.0994 .100
H(20B) -.0145 .3243 -.0422 .100
H(20C) .0265 .3972 .0005 .100
H(21A) .1085 .1802 .0398 .080
H(21B) .2525 .1054 .0627 .080
H(22A) .1497 .0666 -.0449 .100
H(22B) .1332 .1720 -.1060 .100
H(22C) .2789 .0963 -.0829 .100

loop_
_geom_angle_atom_site_label_1
_geom_angle_atom_site_label_2
_geom_angle_atom_site_label_3
_geom_angle
_geom_angle_publ_flag
S(1) C(1) N(1) 121.6(2) yes
N(1) C(1) N(2) 117.3(3) yes
S(2) C(2) N(3) 120.6(2) yes
N(3) C(2) N(4) 118.7(2) yes
S(3) C(3) N(5) 120.8(2) yes
N(5) C(3) N(6) 117.1(3) yes
S(4) C(4) N(7) 121.7(2) yes
N(7) C(4) N(8) 117.9(2) yes
S(5) C(5) N(9) 121.30(10) yes
N(9) C(5) N(10) 117.8(2) yes
S(6) C(6) N(11) 120.8(2) yes
N(11) C(6) N(12) 118.3(2) yes
C(7) N(13) C(9) 106.9(2) no
C(9) N(13) C(11) 110.9(2) no
S(1) C(1) N(2) 121.1(2) yes
S(2) C(2) N(4) 120.6(2) yes
S(3) C(3) N(6) 122.2(3) yes
S(4) C(4) N(8) 120.4(2) yes
S(5) C(5) N(10) 120.9(2) yes
S(6) C(6) N(12) 120.9(2) yes
C(7) N(13) C(11) 110.9(2) no
C(7) N(13) C(13) 111.3(3) no
C(9) N(13) C(13) 110.5(2) no
N(13) C(7) C(8) 114.2(3) no
N(13) C(11) C(12) 114.7(2) no
C(15) N(14) C(17) 111.2(2) no
C(17) N(14) C(19) 110.7(2) no
C(17) N(14) C(21) 106.8(2) no
N(14) C(15) C(16) 115.3(2) no
N(14) C(19) C(20) 115.6(2) no
C(11) N(13) C(13) 106.4(2) no
N(13) C(9) C(10) 115.4(2) no
N(13) C(13) C(14) 115.1(3) no
C(15) N(14) C(19) 106.1(2) no
C(15) N(14) C(21) 111.1(2) no
C(19) N(14) C(21) 111.0(2) no
N(14) C(17) C(18) 115.6(2) no
N(14) C(21) C(22) 115.3(2) no
O(1) N(15) O(2) 121.4(3) yes
O(2) N(15) O(3) 119.2(2) yes
O(4) N(16) O(6) 120.0(3) yes
O(1) N(15) O(3) 119.4(2) yes
O(4) N(16) O(5) 122.4(3) yes
O(5) N(16) O(6) 117.6(2) yes

loop_
_geom_bond_atom_site_label_1
_geom_bond_atom_site_label_2
_geom_bond_distance
_geom_bond_publ_flag
S(1) C(1) 1.693(3) yes
C(1) N(2) 1.341(4) yes
S(2) C(2) 1.707(3) yes
C(2) N(4) 1.327(3) yes
S(3) C(3) 1.697(3) yes
C(3) N(6) 1.325(3) yes
S(4) C(4) 1.703(2) yes
C(4) N(8) 1.338(3) yes
S(5) C(5) 1.704(3) yes
C(5) N(10) 1.332(2) yes
S(6) C(6) 1.709(3) yes
C(6) N(12) 1.339(3) yes
N(13) C(7) 1.505(4) no
N(13) C(11) 1.513(4) no
C(7) C(8) 1.533(5) no
C(11) C(12) 1.521(5) no
N(14) C(15) 1.517(4) no
N(14) C(19) 1.521(3) no
C(15) C(16) 1.508(4) no
C(19) C(20) 1.508(4) no
N(15) O(1) 1.240(3) yes
N(15) O(3) 1.257(4) yes
N(16) O(4) 1.207(3) yes
N(16) O(6) 1.272(4) yes
C(1) N(1) 1.331(3) yes
C(2) N(3) 1.326(4) yes
C(3) N(5) 1.341(4) yes
C(4) N(7) 1.330(3) yes
C(5) N(9) 1.330(3) yes
C(6) N(11) 1.321(3) no
N(13) C(9) 1.523(3) no
N(13) C(13) 1.514(4) no
C(9) C(10) 1.501(5) no
C(13) C(14) 1.532(5) no
N(14) C(17) 1.521(4) no
N(14) C(21) 1.520(4) no
C(17) C(18) 1.510(6) no
C(21) C(22) 1.517(5) no
N(15) O(2) 1.243(3) yes
N(16) O(5) 1.221(3) yes
